data_2012113
loop_
_publ_author_name
'Cambie, Richard C.'
'Rickard, Clifton E. F.'
'Rutledge, P. Stewart'
'Wellington, Keri D.'

_publ_section_title
;
 Hamigerin A and a hamigerin D decomposition product
;
_journal_issue 8
_journal_name_full 'Acta Crystallographica Section C'
_journal_page_first 958
_journal_page_last 960
_journal_paper_doi 10.1107/S0108270101007442
_journal_volume 57
_journal_year 2001
_chemical_formula_moiety 'C20 H25 Br O5'
_chemical_formula_sum 'C20 H25 Br O5'
_chemical_formula_weight 425.31
_chemical_name_systematic
;
 7-bromo-4\b,6-dihydro-1\b-isopropyl-4\a-methoxycarbonyl-3a\a,8-
dimethylcyclopenta[a-1a,3a,4,5-tetrahydronaphthalen-5-one]
;
_space_group_IT_number 19
_symmetry_cell_setting orthorhombic
_symmetry_space_group_name_Hall 'P 2ac 2ab'
_symmetry_space_group_name_H-M 'P 21 21 21'
_audit_creation_method SHELXL-97
_cell_angle_alpha 90.00
_cell_angle_beta 90.00
_cell_angle_gamma 90.00
_cell_formula_units_Z 4
_cell_length_a 7.0958(13)
_cell_length_b 16.050(3)
_cell_length_c 16.856(4)
_cell_measurement_reflns_used 6757
_cell_measurement_temperature 203(2)
_cell_measurement_theta_max 26
_cell_measurement_theta_min 2
_cell_volume 1919.7(7)
_computing_cell_refinement SMART
_computing_data_collection 'SMART (Siemens, 1995)'
_computing_data_reduction 'SAINT  (Siemens, 1995)'
_computing_molecular_graphics 'SHELXTL (Siemens, 1994)'
_computing_publication_material SHELXL97
_computing_structure_refinement 'SHELXL97 (Sheldrick, 1997)'
_computing_structure_solution 'SHELXS97 (Sheldrick, 1990)'
_diffrn_ambient_temperature 203(2)
_diffrn_measured_fraction_theta_full .880
_diffrn_measured_fraction_theta_max .880
_diffrn_measurement_device_type 'Siemens SMART'
_diffrn_measurement_method 'Area detector \w scans'
_diffrn_radiation_monochromator graphite
_diffrn_radiation_source 'fine-focus sealed tube'
_diffrn_radiation_type MoK\a
_diffrn_radiation_wavelength .71073
_diffrn_reflns_av_R_equivalents .0411
_diffrn_reflns_av_sigmaI/netI .0329
_diffrn_reflns_limit_h_max 6
_diffrn_reflns_limit_h_min -6
_diffrn_reflns_limit_k_max 19
_diffrn_reflns_limit_k_min 0
_diffrn_reflns_limit_l_max 20
_diffrn_reflns_limit_l_min 0
_diffrn_reflns_number 8269
_diffrn_reflns_theta_full 25.99
_diffrn_reflns_theta_max 25.99
_diffrn_reflns_theta_min 1.75
_diffrn_standards_decay_% '< 2%'
_exptl_absorpt_coefficient_mu 2.169
_exptl_absorpt_correction_T_max .8123
_exptl_absorpt_correction_T_min .5437
_exptl_absorpt_correction_type multi-scan
_exptl_absorpt_process_details 'Blessing (1995)'
_exptl_crystal_colour Yellow
_exptl_crystal_density_diffrn 1.472
_exptl_crystal_density_method 'not measured'
_exptl_crystal_description Needle
_exptl_crystal_F_000 880
_exptl_crystal_size_max .32
_exptl_crystal_size_mid .16
_exptl_crystal_size_min .10
_refine_diff_density_max .375
_refine_diff_density_min -.473
_refine_ls_abs_structure_details 'Flack (1983)'
_refine_ls_abs_structure_Flack .000(13)
_refine_ls_extinction_method none
_refine_ls_goodness_of_fit_ref 1.066
_refine_ls_hydrogen_treatment mixed
_refine_ls_matrix_type full
_refine_ls_number_parameters 239
_refine_ls_number_reflns 3020
_refine_ls_number_restraints 0
_refine_ls_restrained_S_all 1.066
_refine_ls_R_factor_all .0476
_refine_ls_R_factor_gt .0404
_refine_ls_shift/su_max .003
_refine_ls_shift/su_mean .001
_refine_ls_structure_factor_coef Fsqd
_refine_ls_weighting_details 'w=1/[\s^2^(Fo^2^)+(0.0495P)^2^+1.6200P] where P=(Fo^2^+2Fc^2^)/3'
_refine_ls_weighting_scheme calc
_refine_ls_wR_factor_ref .1071
_reflns_number_gt 2738
_reflns_number_total 3020
_reflns_threshold_expression I>2\s(I)
_cod_data_source_file bk1599.cif
_cod_data_source_block I
_cod_depositor_comments
;
The following automatic conversions were performed:
'_symmetry_cell_setting' value 'Orthorhombic' changed to 'orthorhombic'
according to '/home/saulius/struct/CIF-dictionaries/cif_core.dic'
dictionary named 'cif_core.dic' version 2.4.1 from 2010-06-29.

Automatic conversion script
Id: cif_fix_enum 1527 2010-12-29 10:47:43Z saulius 

The following automatic conversions were performed:

'_symmetry_cell_setting' value 'Orthorhombic' changed to
'orthorhombic' according to
/home/saulius/struct/CIF-dictionaries/cif_core.dic dictionary named
'cif_core.dic' version 2.4.1 from
2010-06-29.

'_exptl_absorpt_correction_type' value 'Multi-scan'
changed to 'multi-scan' according to
/home/saulius/struct/CIF-dictionaries/cif_core.dic dictionary named
'cif_core.dic' version 2.4.1 from 2010-06-29.

Automatic conversion script
Id: cif_fix_values 1715 2011-07-08 13:25:40Z adriana 

The following automatic conversions were performed:

'_refine_ls_weighting_scheme' value 'calc
w=1/[\s^2^(Fo^2^)+(0.0495P)^2^+1.6200P] where P=(Fo^2^+2Fc^2^)/3' was
changed to 'calc'. New tag '_refine_ls_weighting_details' was
created. The value of the new tag was set to
'w=1/[\s^2^(Fo^2^)+(0.0495P)^2^+1.6200P] where P=(Fo^2^+2Fc^2^)/3'.

Automatic conversion script
Id: cif_fix_values 3143 2015-03-26 13:38:13Z robertas 
;
_cod_database_code 2012113
_cod_database_fobs_code 2012113

loop_
_symmetry_equiv_pos_as_xyz
'x, y, z'
'-x+1/2, -y, z+1/2'
'-x, y+1/2, -z+1/2'
'x+1/2, -y+1/2, -z'

loop_
_atom_site_label
_atom_site_fract_x
_atom_site_fract_y
_atom_site_fract_z
_atom_site_U_iso_or_equiv
_atom_site_adp_type
_atom_site_calc_flag
_atom_site_refinement_flags
_atom_site_occupancy
_atom_site_disorder_assembly
_atom_site_disorder_group
_atom_site_type_symbol
Br1 .17413(10) .12957(4) .49179(3) .0873(3) Uani d . 1 . . Br
O1 .0612(5) -.2713(2) .25439(19) .0661(10) Uani d . 1 . . O
H1 -.0136 -.3074 .2387 .099 Uiso calc R 1 . . H
O2 .2661(6) -.1571(2) .3248(2) .0694(11) Uani d . 1 . . O
O3 .3027(5) -.0233(2) .4081(2) .0673(10) Uani d . 1 . . O
H3A .335(10) -.068(4) .378(4) .101 Uiso d . 1 . . H
O4 -.3056(6) -.2094(2) .3777(2) .0784(12) Uani d . 1 . . O
O5 -.0482(5) -.2816(2) .40302(19) .0649(10) Uani d . 1 . . O
C1 .1220(7) -.0049(3) .3868(2) .0472(12) Uani d . 1 . . C
C2 .0338(8) .0645(3) .4183(2) .0515(13) Uani d . 1 . . C
C3 -.1486(8) .0843(2) .3992(2) .0462(11) Uani d . 1 . . C
C4 -.2463(7) .0330(2) .3462(2) .0402(10) Uani d . 1 . . C
H4A -.3722 .0460 .3339 .048 Uiso calc R 1 . . H
C4A -.1646(6) -.0360(2) .31115(19) .0341(9) Uani d . 1 . . C
C5 -.2706(6) -.0850(2) .2487(2) .0330(9) Uani d . 1 . . C
H5A -.3968 -.0998 .2694 .040 Uiso calc R 1 . . H
C6 -.2935(6) -.0378(2) .1681(2) .0368(10) Uani d . 1 . . C
H6A -.3774 -.0726 .1349 .044 Uiso calc R 1 . . H
C7 -.0964(7) -.0467(3) .1329(2) .0486(11) Uani d . 1 . . C
H7A -.0989 -.0374 .0754 .058 Uiso calc R 1 . . H
H7B -.0095 -.0066 .1570 .058 Uiso calc R 1 . . H
C8 -.0366(7) -.1351(3) .1514(2) .0519(12) Uani d . 1 . . C
H8A .0958 -.1366 .1678 .062 Uiso calc R 1 . . H
H8B -.0520 -.1707 .1047 .062 Uiso calc R 1 . . H
C9 -.1677(7) -.1659(2) .2209(2) .0396(9) Uani d . 1 . . C
C10 -.0399(7) -.2038(2) .2861(2) .0425(10) Uani d . 1 . . C
C11 .0993(7) -.1377(3) .3147(2) .0467(11) Uani d . 1 . . C
C11A .0203(7) -.0568(3) .3343(2) .0401(10) Uani d . 1 . . C
C12 -.3795(7) .0495(2) .1681(2) .0429(11) Uani d . 1 . . C
H12A -.3099 .0845 .2066 .051 Uiso calc R 1 . . H
C13 -.3655(8) .0897(3) .0862(3) .0624(14) Uani d . 1 . . C
H13A -.4208 .1449 .0878 .094 Uiso calc R 1 . . H
H13B -.4328 .0558 .0479 .094 Uiso calc R 1 . . H
H13C -.2342 .0938 .0708 .094 Uiso calc R 1 . . H
C14 -.5874(8) .0467(3) .1926(3) .0598(13) Uani d . 1 . . C
H14A -.5984 .0213 .2446 .090 Uiso calc R 1 . . H
H14B -.6580 .0142 .1543 .090 Uiso calc R 1 . . H
H14C -.6373 .1030 .1945 .090 Uiso calc R 1 . . H
C15 -.3108(9) -.2304(3) .1928(3) .0589(13) Uani d . 1 . . C
H15A -.2453 -.2803 .1758 .088 Uiso calc R 1 . . H
H15B -.3825 -.2078 .1488 .088 Uiso calc R 1 . . H
H15C -.3956 -.2440 .2360 .088 Uiso calc R 1 . . H
C16 -.2478(9) .1595(3) .4321(3) .0699(16) Uani d . 1 . . C
H16A -.3742 .1625 .4104 .105 Uiso calc R 1 . . H
H16B -.1786 .2094 .4177 .105 Uiso calc R 1 . . H
H16C -.2546 .1552 .4895 .105 Uiso calc R 1 . . H
C17 -.1532(8) -.2308(2) .3603(2) .0423(10) Uani d . 1 . . C
C18 -.1335(8) -.3129(3) .4761(3) .0671(15) Uani d . 1 . . C
H18A -.0456 -.3498 .5027 .101 Uiso calc R 1 . . H
H18B -.2478 -.3433 .4634 .101 Uiso calc R 1 . . H
H18C -.1638 -.2665 .5106 .101 Uiso calc R 1 . . H

loop_
_atom_site_aniso_label
_atom_site_aniso_U_11
_atom_site_aniso_U_22
_atom_site_aniso_U_33
_atom_site_aniso_U_12
_atom_site_aniso_U_13
_atom_site_aniso_U_23
Br1 .1108(6) .1028(4) .0483(2) -.0569(4) -.0195(3) -.0002(3)
O1 .088(3) .0558(18) .0547(18) .0325(18) .0157(17) .0008(15)
O2 .038(3) .092(3) .078(2) .015(2) .0069(17) .0266(19)
O3 .041(3) .101(3) .0596(19) -.017(2) -.0155(17) .0249(18)
O4 .065(3) .103(3) .067(2) .032(2) .026(2) .0431(19)
O5 .054(2) .087(2) .0540(18) .0143(19) .0068(16) .0330(17)
C1 .033(3) .073(3) .0362(19) -.018(2) -.0047(17) .0193(19)
C2 .066(4) .060(3) .0286(18) -.028(2) -.008(2) .0046(17)
C3 .063(4) .048(2) .0274(16) -.013(2) -.001(2) .0023(15)
C4 .035(3) .047(2) .0381(19) .002(2) .0006(16) -.0007(16)
C4A .030(3) .0406(19) .0314(15) -.0031(18) .0000(16) .0055(14)
C5 .030(3) .0357(17) .0330(16) -.0013(16) .0012(15) .0010(14)
C6 .036(3) .0387(19) .0354(17) -.0042(19) -.0061(16) .0038(15)
C7 .048(3) .059(3) .038(2) .004(2) .0033(19) .0110(19)
C8 .051(3) .071(3) .0339(18) .013(3) .0086(18) .002(2)
C9 .047(3) .0394(19) .0322(16) .008(2) .0044(18) .0005(14)
C10 .040(3) .049(2) .0387(19) .014(2) .0067(17) .0028(17)
C11 .032(3) .068(3) .0398(19) .007(2) .0073(17) .019(2)
C11A .034(3) .051(2) .0354(19) -.003(2) .0009(17) .0109(17)
C12 .044(3) .039(2) .046(2) -.0029(19) -.0098(18) .0038(17)
C13 .073(4) .057(3) .058(3) -.001(3) -.008(3) .017(2)
C14 .049(4) .058(3) .072(3) .010(2) -.005(2) .010(2)
C15 .083(4) .041(2) .053(2) .001(3) -.009(3) -.0059(18)
C16 .101(5) .059(3) .049(2) -.009(3) .008(3) -.018(2)
C17 .045(3) .042(2) .0395(19) .003(2) -.001(2) .0037(15)
C18 .071(4) .082(3) .049(2) -.012(3) -.003(2) .029(2)

loop_
_atom_type_symbol
_atom_type_description
_atom_type_scat_dispersion_real
_atom_type_scat_dispersion_imag
_atom_type_scat_source
C C .0033 .0016 'International Tables Vol C Tables 4.2.6.8 and 6.1.1.4'
H H .0000 .0000 'International Tables Vol C Tables 4.2.6.8 and 6.1.1.4'
O O .0106 .0060 'International Tables Vol C Tables 4.2.6.8 and 6.1.1.4'
Br Br -.2901 2.4595 'International Tables Vol C Tables 4.2.6.8 and 6.1.1.4'

loop_
_geom_angle_atom_site_label_1
_geom_angle_atom_site_label_2
_geom_angle_atom_site_label_3
_geom_angle
C17 O5 C18 116.0(4)
O3 C1 C2 119.9(4)
O3 C1 C11A 121.2(5)
C2 C1 C11A 118.9(4)
C3 C2 C1 121.5(4)
C3 C2 Br1 121.3(4)
C1 C2 Br1 117.1(4)
C2 C3 C4 118.8(4)
C2 C3 C16 122.8(4)
C4 C3 C16 118.4(5)
C4A C4 C3 122.4(4)
C4 C4A C11A 117.5(4)
C4 C4A C5 120.3(4)
C11A C4A C5 122.1(3)
C4A C5 C9 114.1(3)
C4A C5 C6 113.8(3)
C9 C5 C6 101.0(3)
C7 C6 C12 116.9(3)
C7 C6 C5 101.4(3)
C12 C6 C5 119.0(3)
C8 C7 C6 105.3(3)
C7 C8 C9 106.4(3)
C15 C9 C10 110.1(3)
C15 C9 C5 110.3(4)
C10 C9 C5 112.8(3)
C15 C9 C8 112.0(3)
C10 C9 C8 107.7(4)
C5 C9 C8 103.8(3)
O1 C10 C11 109.0(4)
O1 C10 C9 109.4(3)
C11 C10 C9 109.3(3)
O1 C10 C17 110.9(3)
C11 C10 C17 106.0(3)
C9 C10 C17 112.2(4)
O2 C11 C11A 124.3(5)
O2 C11 C10 119.2(4)
C11A C11 C10 116.3(4)
C4A C11A C1 120.6(4)
C4A C11A C11 120.6(4)
C1 C11A C11 118.2(4)
C13 C12 C14 108.6(4)
C13 C12 C6 111.1(4)
C14 C12 C6 111.0(4)
O4 C17 O5 124.5(4)
O4 C17 C10 126.8(4)
O5 C17 C10 108.7(4)

loop_
_geom_bond_atom_site_label_1
_geom_bond_atom_site_label_2
_geom_bond_site_symmetry_2
_geom_bond_distance
_geom_bond_publ_flag
Br1 C2 . 1.902(4) y
O1 C10 . 1.404(5) y
O2 C11 . 1.235(5) y
O3 C1 . 1.364(6) y
O4 C17 . 1.172(6) y
O5 C17 . 1.318(5) y
O5 C18 . 1.462(5) y
C1 C2 . 1.384(7) ?
C1 C11A . 1.413(6) ?
C2 C3 . 1.371(7) ?
C3 C4 . 1.399(6) ?
C3 C16 . 1.504(7) ?
C4 C4A . 1.382(5) ?
C4A C11A . 1.409(6) ?
C4A C5 . 1.514(5) ?
C5 C9 . 1.562(5) y
C5 C6 . 1.565(5) y
C6 C7 . 1.526(6) y
C6 C12 . 1.528(5) y
C7 C8 . 1.513(6) y
C8 C9 . 1.575(6) y
C9 C15 . 1.525(6) y
C9 C10 . 1.549(5) y
C10 C11 . 1.527(7) ?
C10 C17 . 1.549(6) ?
C11 C11A . 1.453(6) ?
C12 C13 . 1.527(6) ?
C12 C14 . 1.532(7) ?

loop_
_geom_hbond_atom_site_label_D
_geom_hbond_atom_site_label_H
_geom_hbond_atom_site_label_A
_geom_hbond_distance_DH
_geom_hbond_distance_HA
_geom_hbond_distance_DA
_geom_hbond_angle_DHA
O3 H3A O2 .92(6) 1.75(6) 2.580(6) 149(7)

loop_
_geom_torsion_atom_site_label_1
_geom_torsion_atom_site_label_2
_geom_torsion_atom_site_label_3
_geom_torsion_atom_site_label_4
_geom_torsion
_geom_torsion_publ_flag
C5 C6 C12 C13 172.3(4) y
C9 C10 C17 O5 163.3(3) y
C6 C5 C9 C8 34.9(4) y
C4A C5 C9 C10 28.7(5) y

loop_
_cod_related_entry_id
_cod_related_entry_database
_cod_related_entry_code
1 ChemSpider 8200992
